data_7007988
loop_
_publ_author_name
'Itoh, Sumitaka'
'Kishikawa, Nobuyuki'
'Suzuki, Takayoshi'
'Takagi, Hideo D.'

_publ_section_title
;
 Syntheses, structural analyses and redox kinetics of four-coordinate
 [CuL2]2+ and five-coordinate [CuL2(solvent)]2+ complexes (L =
 6,6'-dimethyl-2,2'-bipyridine or 2,9-dimethyl-1,10-phenanthroline):
 completely gated reduction reaction of [Cu(dmp)2]2+ in nitromethane.
;
_journal_issue 6
_journal_name_full 'Dalton transactions (Cambridge, England : 2003)'
_journal_page_first 1066
_journal_page_last 1078
_journal_paper_doi 10.1039/b415057k
_journal_year 2005
_chemical_formula_moiety 'C24 H24 Cu N4 2+, 2(Cl O4, 1-)'
_chemical_formula_sum 'C24 H24 Cl2 Cu N4 O8'
_chemical_formula_weight 630.91
_chemical_name_systematic
;
Bis(6,6'-dimethyl-2,2'-bipyridine)copper(II) perchlorate
;
_space_group_IT_number 2
_symmetry_cell_setting triclinic
_symmetry_space_group_name_Hall '-P 1'
_symmetry_space_group_name_H-M 'P -1'
_atom_sites_solution_hydrogens geom
_atom_sites_solution_primary direct
_atom_sites_solution_secondary difmap
_audit_creation_method SHELXL-97
_cell_angle_alpha 74.06(8)
_cell_angle_beta 86.30(7)
_cell_angle_gamma 78.02(7)
_cell_formula_units_Z 4
_cell_length_a 9.939(8)
_cell_length_b 14.511(11)
_cell_length_c 19.074(17)
_cell_measurement_reflns_used 19025
_cell_measurement_temperature 200(2)
_cell_measurement_theta_max 27.5
_cell_measurement_theta_min 3.0
_cell_volume 2587(4)
_computing_cell_refinement PROCESS-AUTO
_computing_data_collection PROCESS-AUTO
_computing_data_reduction 'teXsan Ver. 1.11'
_computing_molecular_graphics ORTEP
_computing_publication_material SHELXL-97
_computing_structure_refinement SHELXL-97
_computing_structure_solution SIR92
_diffrn_ambient_temperature 200(2)
_diffrn_detector_area_resol_mean 10.00
_diffrn_measured_fraction_theta_full 0.895
_diffrn_measured_fraction_theta_max 0.895
_diffrn_measurement_device_type 'Rigaku RAXIS-RAPID Imaging Plate'
_diffrn_measurement_method \w
_diffrn_radiation_monochromator graphite
_diffrn_radiation_source 'fine-focus sealed tube'
_diffrn_radiation_type 'Mo K\a'
_diffrn_radiation_wavelength 0.71075
_diffrn_reflns_av_R_equivalents 0.0230
_diffrn_reflns_av_sigmaI/netI 0.0355
_diffrn_reflns_limit_h_max 12
_diffrn_reflns_limit_h_min -12
_diffrn_reflns_limit_k_max 18
_diffrn_reflns_limit_k_min -18
_diffrn_reflns_limit_l_max 24
_diffrn_reflns_limit_l_min -24
_diffrn_reflns_number 22771
_diffrn_reflns_theta_full 27.49
_diffrn_reflns_theta_max 27.49
_diffrn_reflns_theta_min 3.04
_exptl_absorpt_coefficient_mu 1.108
_exptl_absorpt_correction_T_max 0.801
_exptl_absorpt_correction_T_min 0.642
_exptl_absorpt_correction_type multi-scan
_exptl_absorpt_process_details '(Higashi, 1995)'
_exptl_crystal_colour 'dark red'
_exptl_crystal_density_diffrn 1.620
_exptl_crystal_density_method 'not measured'
_exptl_crystal_description columnar
_exptl_crystal_F_000 1292
_exptl_crystal_size_max 0.32
_exptl_crystal_size_mid 0.20
_exptl_crystal_size_min 0.18
_refine_diff_density_max 0.535
_refine_diff_density_min -0.486
_refine_diff_density_rms 0.059
_refine_ls_extinction_method none
_refine_ls_goodness_of_fit_ref 1.043
_refine_ls_hydrogen_treatment constr
_refine_ls_matrix_type full
_refine_ls_number_parameters 703
_refine_ls_number_reflns 10610
_refine_ls_number_restraints 0
_refine_ls_restrained_S_all 1.043
_refine_ls_R_factor_all 0.0609
_refine_ls_R_factor_gt 0.0398
_refine_ls_shift/su_max 0.001
_refine_ls_shift/su_mean 0.000
_refine_ls_structure_factor_coef Fsqd
_refine_ls_weighting_details 'calc w=1/[\s^2^(Fo^2^)+(0.0591P)^2^+0.5201P] where P=(Fo^2^+2Fc^2^)/3'
_refine_ls_weighting_scheme calc
_refine_ls_wR_factor_gt 0.0998
_refine_ls_wR_factor_ref 0.1062
_reflns_number_gt 7911
_reflns_number_total 10610
_reflns_threshold_expression 'I > 2\s(I)'
_cod_data_source_file b415057k.txt
_cod_data_source_block Cudmbp
_cod_database_code 7007988

loop_
_symmetry_equiv_pos_as_xyz
'x, y, z'
'-x, -y, -z'

loop_
_atom_site_label
_atom_site_type_symbol
_atom_site_fract_x
_atom_site_fract_y
_atom_site_fract_z
_atom_site_U_iso_or_equiv
_atom_site_adp_type
_atom_site_occupancy
_atom_site_symmetry_multiplicity
_atom_site_calc_flag
_atom_site_refinement_flags
_atom_site_disorder_assembly
_atom_site_disorder_group
Cu1 Cu 0.62483(3) 0.06226(2) 0.712922(19) 0.03563(10) Uani 1 1 d . . .
Cu2 Cu 0.96990(4) 0.46009(2) 0.79475(2) 0.03807(10) Uani 1 1 d . . .
Cl1 Cl 0.31238(8) -0.10845(5) 0.85134(4) 0.04036(17) Uani 1 1 d . . .
Cl2 Cl 0.87759(8) 0.17003(5) 0.54646(4) 0.04018(17) Uani 1 1 d . . .
Cl3 Cl 0.64197(8) 0.59543(5) 0.60633(4) 0.04157(17) Uani 1 1 d . . .
Cl4 Cl 1.25150(7) 0.36134(5) 0.95989(4) 0.03675(16) Uani 1 1 d . . .
O1 O 0.3068(4) -0.01012(19) 0.84997(17) 0.1016(12) Uani 1 1 d . . .
O2 O 0.3643(3) -0.1254(2) 0.78409(14) 0.0772(8) Uani 1 1 d . . .
O3 O 0.3962(2) -0.17061(19) 0.91047(13) 0.0619(7) Uani 1 1 d . . .
O4 O 0.1781(3) -0.1308(2) 0.86187(16) 0.0811(9) Uani 1 1 d . . .
O5 O 0.8284(3) 0.0983(2) 0.52369(13) 0.0680(8) Uani 1 1 d . . .
O6 O 0.8109(3) 0.17889(18) 0.61475(13) 0.0677(7) Uani 1 1 d . . .
O7 O 0.8470(3) 0.26169(18) 0.49360(15) 0.0776(8) Uani 1 1 d . . .
O8 O 1.0201(3) 0.1422(2) 0.55715(19) 0.0908(10) Uani 1 1 d . . .
O9 O 0.6422(3) 0.5281(2) 0.56383(14) 0.0784(9) Uani 1 1 d . . .
O10 O 0.6446(4) 0.5453(2) 0.68209(14) 0.0921(11) Uani 1 1 d . . .
O11 O 0.5205(3) 0.6680(2) 0.5920(2) 0.0964(11) Uani 1 1 d . . .
O12 O 0.7558(3) 0.6426(2) 0.58656(15) 0.0690(8) Uani 1 1 d . . .
O13 O 1.1433(3) 0.3108(2) 0.98939(14) 0.0620(7) Uani 1 1 d . . .
O14 O 1.2564(3) 0.43375(18) 0.99714(14) 0.0660(7) Uani 1 1 d . . .
O15 O 1.2282(3) 0.40744(16) 0.88366(12) 0.0626(7) Uani 1 1 d . . .
O16 O 1.3790(3) 0.29301(19) 0.96930(15) 0.0734(8) Uani 1 1 d . . .
N1 N 0.5263(2) 0.01219(16) 0.64611(11) 0.0294(5) Uani 1 1 d . . .
N2 N 0.7850(2) -0.02803(15) 0.68919(12) 0.0299(5) Uani 1 1 d . . .
N3 N 0.6328(2) 0.03593(15) 0.82133(12) 0.0278(5) Uani 1 1 d . . .
N4 N 0.5465(2) 0.19814(15) 0.71780(13) 0.0314(5) Uani 1 1 d . . .
N5 N 0.7891(2) 0.50388(16) 0.84025(12) 0.0304(5) Uani 1 1 d . . .
N6 N 0.9526(2) 0.32957(15) 0.85790(12) 0.0308(5) Uani 1 1 d . . .
N7 N 1.0206(2) 0.44466(15) 0.69605(12) 0.0290(5) Uani 1 1 d . . .
N8 N 1.0805(2) 0.56293(14) 0.76725(12) 0.0270(4) Uani 1 1 d . . .
C1 C 0.2966(3) 0.1066(2) 0.66115(18) 0.0452(7) Uani 1 1 d . . .
H1A H 0.3215 0.1705 0.6406 0.055 Uiso 1 1 calc R . .
H1B H 0.3045 0.0884 0.7144 0.055 Uiso 1 1 calc R . .
H1C H 0.2016 0.1098 0.6480 0.055 Uiso 1 1 calc R . .
C2 C 0.3912(3) 0.0317(2) 0.63137(15) 0.0348(6) Uani 1 1 d . . .
C3 C 0.3388(3) -0.0200(2) 0.59100(16) 0.0417(7) Uani 1 1 d . . .
H3 H 0.2442 -0.0036 0.5785 0.051 Uiso 1 1 calc R . .
C4 C 0.4253(4) -0.0945(2) 0.56960(17) 0.0485(8) Uani 1 1 d . . .
H4 H 0.3901 -0.1312 0.5433 0.058 Uiso 1 1 calc R . .
C5 C 0.5629(3) -0.1160(2) 0.58628(17) 0.0425(7) Uani 1 1 d . . .
H5 H 0.6233 -0.1680 0.5723 0.051 Uiso 1 1 calc R . .
C6 C 0.6118(3) -0.06082(19) 0.62373(14) 0.0317(6) Uani 1 1 d . . .
C7 C 0.7581(3) -0.07761(18) 0.64360(14) 0.0304(6) Uani 1 1 d . . .
C8 C 0.8620(3) -0.1393(2) 0.61702(16) 0.0414(7) Uani 1 1 d . . .
H8 H 0.8422 -0.1742 0.5848 0.049 Uiso 1 1 calc R . .
C9 C 0.9957(3) -0.1485(2) 0.63882(18) 0.0485(8) Uani 1 1 d . . .
H9 H 1.0688 -0.1911 0.6221 0.057 Uiso 1 1 calc R . .
C10 C 1.0225(3) -0.0962(2) 0.68458(18) 0.0439(7) Uani 1 1 d . . .
H10 H 1.1142 -0.1025 0.6994 0.053 Uiso 1 1 calc R . .
C11 C 0.9165(3) -0.0344(2) 0.70917(15) 0.0350(6) Uani 1 1 d . . .
C12 C 0.9428(3) 0.0257(2) 0.75701(18) 0.0458(7) Uani 1 1 d . . .
H12A H 0.9109 -0.0013 0.8067 0.056 Uiso 1 1 calc R . .
H12B H 0.8932 0.0932 0.7382 0.056 Uiso 1 1 calc R . .
H12C H 1.0416 0.0247 0.7575 0.056 Uiso 1 1 calc R . .
C13 C 0.7048(3) -0.1424(2) 0.84557(17) 0.0418(7) Uani 1 1 d . . .
H13A H 0.6440 -0.1361 0.8053 0.052 Uiso 1 1 calc R . .
H13B H 0.6915 -0.1984 0.8860 0.052 Uiso 1 1 calc R . .
H13C H 0.8007 -0.1524 0.8289 0.052 Uiso 1 1 calc R . .
C14 C 0.6713(3) -0.05124(19) 0.87077(15) 0.0319(6) Uani 1 1 d . . .
C15 C 0.6796(3) -0.0562(2) 0.94428(16) 0.0394(7) Uani 1 1 d . . .
H15 H 0.7104 -0.1174 0.9784 0.047 Uiso 1 1 calc R . .
C16 C 0.6435(3) 0.0266(2) 0.96748(16) 0.0414(7) Uani 1 1 d . . .
H16 H 0.6499 0.0234 1.0176 0.049 Uiso 1 1 calc R . .
C17 C 0.5974(3) 0.1152(2) 0.91726(16) 0.0382(7) Uani 1 1 d . . .
H17 H 0.5687 0.1734 0.9325 0.046 Uiso 1 1 calc R . .
C18 C 0.5939(3) 0.11753(19) 0.84455(15) 0.0297(6) Uani 1 1 d . . .
C19 C 0.5496(2) 0.20867(19) 0.78613(16) 0.0307(6) Uani 1 1 d . . .
C20 C 0.5134(3) 0.2990(2) 0.80037(19) 0.0423(7) Uani 1 1 d . . .
H20 H 0.5135 0.3045 0.8489 0.052 Uiso 1 1 calc R . .
C21 C 0.4770(3) 0.3813(2) 0.7430(2) 0.0495(8) Uani 1 1 d . . .
H21 H 0.4521 0.4442 0.7514 0.061 Uiso 1 1 calc R . .
C22 C 0.4773(3) 0.3709(2) 0.6741(2) 0.0488(8) Uani 1 1 d . . .
H22 H 0.4540 0.4273 0.6342 0.057 Uiso 1 1 calc R . .
C23 C 0.5117(3) 0.2783(2) 0.66132(17) 0.0396(7) Uani 1 1 d . . .
C24 C 0.5109(4) 0.2685(3) 0.58562(18) 0.0562(9) Uani 1 1 d . . .
H24A H 0.4460 0.2272 0.5829 0.069 Uiso 1 1 calc R . .
H24B H 0.6033 0.2386 0.5724 0.069 Uiso 1 1 calc R . .
H24C H 0.4827 0.3333 0.5518 0.069 Uiso 1 1 calc R . .
C25 C 0.7539(3) 0.6715(2) 0.76181(17) 0.0408(7) Uani 1 1 d . . .
H25A H 0.8188 0.6983 0.7832 0.049 Uiso 1 1 calc R . .
H25B H 0.6750 0.7234 0.7421 0.049 Uiso 1 1 calc R . .
H25C H 0.7997 0.6449 0.7225 0.049 Uiso 1 1 calc R . .
C26 C 0.7054(3) 0.5920(2) 0.81899(15) 0.0353(6) Uani 1 1 d . . .
C27 C 0.5737(3) 0.6071(3) 0.84914(17) 0.0449(8) Uani 1 1 d . . .
H27 H 0.5151 0.6697 0.8351 0.053 Uiso 1 1 calc R . .
C28 C 0.5290(3) 0.5316(3) 0.89909(18) 0.0506(9) Uani 1 1 d . . .
H28 H 0.4391 0.5417 0.9194 0.060 Uiso 1 1 calc R . .
C29 C 0.6147(3) 0.4410(3) 0.91980(16) 0.0425(7) Uani 1 1 d . . .
H29 H 0.5847 0.3880 0.9541 0.053 Uiso 1 1 calc R . .
C30 C 0.7459(3) 0.4292(2) 0.88925(14) 0.0330(6) Uani 1 1 d . . .
C31 C 0.8433(3) 0.3341(2) 0.90417(15) 0.0338(6) Uani 1 1 d . . .
C32 C 0.8252(4) 0.2532(2) 0.95979(17) 0.0474(8) Uani 1 1 d . . .
H32 H 0.7504 0.2577 0.9931 0.058 Uiso 1 1 calc R . .
C33 C 0.9171(4) 0.1665(2) 0.9662(2) 0.0574(9) Uani 1 1 d . . .
H33 H 0.9057 0.1102 1.0039 0.070 Uiso 1 1 calc R . .
C34 C 1.0248(4) 0.1612(2) 0.91815(19) 0.0493(8) Uani 1 1 d . . .
H34 H 1.0867 0.1008 0.9214 0.059 Uiso 1 1 calc R . .
C35 C 1.0436(3) 0.24458(19) 0.86459(16) 0.0362(6) Uani 1 1 d . . .
C36 C 1.1654(3) 0.2415(2) 0.81459(19) 0.0476(8) Uani 1 1 d . . .
H36A H 1.2073 0.2980 0.8111 0.059 Uiso 1 1 calc R . .
H36B H 1.1361 0.2432 0.7661 0.059 Uiso 1 1 calc R . .
H36C H 1.2328 0.1812 0.8337 0.059 Uiso 1 1 calc R . .
C37 C 0.8614(4) 0.3346(3) 0.6995(2) 0.0545(9) Uani 1 1 d . . .
H37A H 0.7990 0.3751 0.7262 0.066 Uiso 1 1 calc R . .
H37B H 0.9039 0.2731 0.7337 0.066 Uiso 1 1 calc R . .
H37C H 0.8095 0.3206 0.6629 0.066 Uiso 1 1 calc R . .
C38 C 0.9707(3) 0.3880(2) 0.66243(16) 0.0390(7) Uani 1 1 d . . .
C39 C 1.0212(4) 0.3809(2) 0.59438(18) 0.0490(8) Uani 1 1 d . . .
H39 H 0.9900 0.3387 0.5716 0.058 Uiso 1 1 calc R . .
C40 C 1.1157(4) 0.4345(3) 0.56008(17) 0.0517(9) Uani 1 1 d . . .
H40 H 1.1520 0.4283 0.5139 0.061 Uiso 1 1 calc R . .
C41 C 1.1590(3) 0.4980(2) 0.59225(15) 0.0416(7) Uani 1 1 d . . .
H41 H 1.2208 0.5383 0.5675 0.050 Uiso 1 1 calc R . .
C42 C 1.1099(3) 0.50129(19) 0.66139(14) 0.0299(6) Uani 1 1 d . . .
C43 C 1.1480(2) 0.56452(18) 0.70265(14) 0.0284(5) Uani 1 1 d . . .
C44 C 1.2487(3) 0.6202(2) 0.67846(17) 0.0390(7) Uani 1 1 d . . .
H44 H 1.2952 0.6203 0.6334 0.047 Uiso 1 1 calc R . .
C45 C 1.2788(3) 0.6747(2) 0.7213(2) 0.0478(8) Uani 1 1 d . . .
H45 H 1.3471 0.7134 0.7059 0.058 Uiso 1 1 calc R . .
C46 C 1.2111(3) 0.6738(2) 0.7862(2) 0.0474(8) Uani 1 1 d . . .
H46 H 1.2319 0.7124 0.8154 0.057 Uiso 1 1 calc R . .
C47 C 1.1113(3) 0.61619(18) 0.80978(16) 0.0349(6) Uani 1 1 d . . .
C48 C 1.0396(3) 0.6130(2) 0.88099(17) 0.0463(8) Uani 1 1 d . . .
H48A H 0.9399 0.6303 0.8734 0.057 Uiso 1 1 calc R . .
H48B H 1.0678 0.6596 0.9029 0.057 Uiso 1 1 calc R . .
H48C H 1.0637 0.5469 0.9136 0.057 Uiso 1 1 calc R . .

loop_
_atom_site_aniso_label
_atom_site_aniso_U_11
_atom_site_aniso_U_22
_atom_site_aniso_U_33
_atom_site_aniso_U_23
_atom_site_aniso_U_13
_atom_site_aniso_U_12
Cu1 0.03488(19) 0.03694(18) 0.03307(19) -0.01621(15) -0.01037(14) 0.00967(14)
Cu2 0.0554(2) 0.02551(16) 0.0382(2) -0.01498(15) 0.02631(16) -0.01845(15)
Cl1 0.0524(4) 0.0382(4) 0.0302(4) -0.0087(3) -0.0034(3) -0.0080(3)
Cl2 0.0495(4) 0.0325(3) 0.0394(4) -0.0066(3) -0.0138(3) -0.0099(3)
Cl3 0.0550(4) 0.0427(4) 0.0323(4) -0.0116(3) 0.0090(3) -0.0221(3)
Cl4 0.0449(4) 0.0322(3) 0.0306(3) -0.0072(3) -0.0021(3) -0.0031(3)
O1 0.202(4) 0.0406(14) 0.066(2) -0.0127(14) -0.032(2) -0.0255(19)
O2 0.116(2) 0.0786(19) 0.0374(14) -0.0181(14) 0.0161(14) -0.0210(17)
O3 0.0520(14) 0.0723(16) 0.0426(14) 0.0076(12) -0.0024(11) -0.0006(12)
O4 0.0554(17) 0.118(3) 0.0640(18) -0.0116(18) -0.0085(14) -0.0197(16)
O5 0.105(2) 0.0709(16) 0.0477(14) -0.0224(13) -0.0017(14) -0.0526(16)
O6 0.112(2) 0.0474(13) 0.0418(14) -0.0145(12) -0.0052(14) -0.0078(14)
O7 0.110(2) 0.0460(14) 0.0573(17) 0.0135(13) -0.0040(16) -0.0077(14)
O8 0.0552(17) 0.104(2) 0.113(3) -0.027(2) -0.0303(17) -0.0081(16)
O9 0.132(3) 0.0772(18) 0.0528(16) -0.0345(15) 0.0176(16) -0.0624(18)
O10 0.175(3) 0.081(2) 0.0364(14) -0.0050(14) -0.0044(17) -0.075(2)
O11 0.0593(18) 0.099(2) 0.124(3) -0.030(2) 0.0203(18) -0.0050(16)
O12 0.0674(16) 0.0847(19) 0.0782(19) -0.0470(16) 0.0347(14) -0.0436(14)
O13 0.0595(15) 0.0797(18) 0.0554(15) -0.0178(14) 0.0031(12) -0.0343(13)
O14 0.098(2) 0.0575(15) 0.0532(15) -0.0252(13) -0.0189(14) -0.0201(14)
O15 0.110(2) 0.0379(12) 0.0320(12) -0.0042(10) -0.0056(12) -0.0018(12)
O16 0.0577(15) 0.0635(16) 0.0681(18) 0.0094(14) 0.0117(13) 0.0166(12)
N1 0.0310(12) 0.0328(11) 0.0229(11) -0.0050(9) -0.0003(9) -0.0065(9)
N2 0.0307(12) 0.0278(11) 0.0271(12) -0.0041(9) 0.0023(9) -0.0020(9)
N3 0.0272(11) 0.0268(10) 0.0297(12) -0.0095(9) -0.0007(9) -0.0030(8)
N4 0.0225(11) 0.0297(11) 0.0374(13) -0.0048(10) 0.0003(9) -0.0005(8)
N5 0.0356(12) 0.0347(12) 0.0258(11) -0.0138(10) 0.0074(9) -0.0129(9)
N6 0.0376(12) 0.0300(11) 0.0291(12) -0.0089(10) 0.0063(10) -0.0168(9)
N7 0.0311(12) 0.0292(11) 0.0279(11) -0.0106(9) 0.0040(9) -0.0058(9)
N8 0.0299(11) 0.0210(10) 0.0284(11) -0.0035(9) -0.0006(9) -0.0053(8)
C1 0.0280(15) 0.061(2) 0.0451(18) -0.0143(16) -0.0026(13) -0.0044(13)
C2 0.0341(15) 0.0447(16) 0.0233(13) -0.0026(12) -0.0009(11) -0.0115(12)
C3 0.0415(17) 0.0541(18) 0.0304(15) -0.0041(14) -0.0050(13) -0.0193(14)
C4 0.065(2) 0.0528(19) 0.0367(17) -0.0150(15) -0.0023(15) -0.0266(16)
C5 0.0540(19) 0.0397(16) 0.0366(16) -0.0131(14) -0.0011(14) -0.0115(13)
C6 0.0423(15) 0.0309(13) 0.0212(13) -0.0047(11) 0.0043(11) -0.0096(11)
C7 0.0359(14) 0.0245(12) 0.0252(13) -0.0004(11) 0.0038(11) -0.0029(10)
C8 0.0513(18) 0.0324(14) 0.0349(16) -0.0091(13) 0.0077(13) 0.0016(13)
C9 0.0413(18) 0.0444(17) 0.0449(18) -0.0036(15) 0.0095(14) 0.0105(13)
C10 0.0319(15) 0.0434(16) 0.0458(18) -0.0018(14) 0.0027(13) 0.0013(12)
C11 0.0301(14) 0.0329(14) 0.0335(15) 0.0029(12) -0.0008(12) -0.0034(11)
C12 0.0354(16) 0.0512(18) 0.0504(19) -0.0118(16) -0.0099(14) -0.0073(13)
C13 0.0567(19) 0.0275(13) 0.0384(17) -0.0076(13) 0.0040(14) -0.0049(12)
C14 0.0353(14) 0.0286(13) 0.0315(14) -0.0074(11) 0.0007(11) -0.0067(11)
C15 0.0456(17) 0.0384(15) 0.0315(15) -0.0052(13) -0.0018(13) -0.0073(13)
C16 0.0486(18) 0.0494(17) 0.0301(15) -0.0143(14) -0.0020(13) -0.0127(14)
C17 0.0420(16) 0.0396(15) 0.0398(16) -0.0225(14) 0.0016(13) -0.0079(12)
C18 0.0245(13) 0.0309(13) 0.0357(15) -0.0126(12) 0.0010(11) -0.0050(10)
C19 0.0224(12) 0.0287(13) 0.0415(16) -0.0115(12) 0.0034(11) -0.0045(10)
C20 0.0350(15) 0.0334(15) 0.061(2) -0.0196(15) 0.0023(14) -0.0029(12)
C21 0.0409(17) 0.0299(15) 0.075(3) -0.0118(16) 0.0033(16) -0.0053(12)
C22 0.0306(15) 0.0296(14) 0.072(2) 0.0085(15) -0.0011(15) -0.0035(11)
C23 0.0247(14) 0.0401(15) 0.0457(18) 0.0007(14) 0.0014(12) -0.0047(11)
C24 0.051(2) 0.061(2) 0.0418(19) 0.0054(17) 0.0003(15) -0.0051(16)
C25 0.0458(17) 0.0338(14) 0.0435(17) -0.0134(13) -0.0032(14) -0.0045(12)
C26 0.0397(15) 0.0398(15) 0.0324(15) -0.0208(13) -0.0023(12) -0.0059(12)
C27 0.0326(15) 0.063(2) 0.0435(18) -0.0276(16) -0.0023(13) -0.0009(14)
C28 0.0332(16) 0.084(3) 0.0462(19) -0.0370(19) 0.0079(14) -0.0129(16)
C29 0.0399(17) 0.066(2) 0.0330(16) -0.0241(15) 0.0116(13) -0.0257(15)
C30 0.0390(15) 0.0433(15) 0.0243(13) -0.0162(12) 0.0072(11) -0.0177(12)
C31 0.0401(15) 0.0387(14) 0.0286(14) -0.0110(12) 0.0044(12) -0.0202(12)
C32 0.057(2) 0.0538(19) 0.0337(17) -0.0025(15) 0.0106(14) -0.0318(16)
C33 0.078(3) 0.0420(18) 0.047(2) 0.0099(16) -0.0033(18) -0.0299(17)
C34 0.061(2) 0.0311(15) 0.055(2) -0.0029(14) -0.0089(17) -0.0154(14)
C35 0.0435(16) 0.0281(13) 0.0404(16) -0.0087(12) -0.0039(13) -0.0140(12)
C36 0.0465(18) 0.0339(15) 0.062(2) -0.0152(15) 0.0046(16) -0.0049(13)
C37 0.060(2) 0.054(2) 0.062(2) -0.0243(18) -0.0041(17) -0.0280(17)
C38 0.0435(17) 0.0378(15) 0.0384(16) -0.0154(13) -0.0053(13) -0.0052(12)
C39 0.060(2) 0.0504(18) 0.0403(18) -0.0233(16) -0.0047(15) -0.0027(16)
C40 0.056(2) 0.068(2) 0.0265(15) -0.0203(16) -0.0020(14) 0.0091(17)
C41 0.0349(16) 0.0514(17) 0.0275(15) -0.0006(14) 0.0072(12) 0.0001(13)
C42 0.0256(13) 0.0331(13) 0.0257(13) -0.0035(11) 0.0019(10) -0.0002(10)
C43 0.0247(13) 0.0248(12) 0.0293(14) 0.0029(11) -0.0009(10) -0.0039(10)
C44 0.0292(14) 0.0344(14) 0.0453(18) 0.0043(13) -0.0019(13) -0.0080(11)
C45 0.0366(16) 0.0337(15) 0.067(2) 0.0043(15) -0.0092(16) -0.0142(12)
C46 0.0467(18) 0.0282(14) 0.069(2) -0.0115(15) -0.0262(17) -0.0041(13)
C47 0.0372(15) 0.0243(12) 0.0415(16) -0.0094(12) -0.0119(12) 0.0020(11)
C48 0.0564(19) 0.0444(17) 0.0396(17) -0.0230(14) -0.0115(15) 0.0058(14)

loop_
_atom_type_symbol
_atom_type_description
_atom_type_scat_dispersion_real
_atom_type_scat_dispersion_imag
_atom_type_scat_source
Cu Cu 0.3201 1.2651 'International Tables Vol C Tables 4.2.6.8 and 6.1.1.4'
Cl Cl 0.1484 0.1585 'International Tables Vol C Tables 4.2.6.8 and 6.1.1.4'
O O 0.0106 0.0060 'International Tables Vol C Tables 4.2.6.8 and 6.1.1.4'
N N 0.0061 0.0033 'International Tables Vol C Tables 4.2.6.8 and 6.1.1.4'
C C 0.0033 0.0016 'International Tables Vol C Tables 4.2.6.8 and 6.1.1.4'
H H 0.0000 0.0000 'International Tables Vol C Tables 4.2.6.8 and 6.1.1.4'

loop_
_geom_angle_atom_site_label_1
_geom_angle_atom_site_label_2
_geom_angle_atom_site_label_3
_geom_angle
_geom_angle_site_symmetry_1
_geom_angle_site_symmetry_3
_geom_angle_publ_flag
N2 Cu1 N4 146.61(10) . . ?
N2 Cu1 N3 103.96(12) . . ?
N4 Cu1 N3 83.10(12) . . ?
N2 Cu1 N1 83.56(11) . . ?
N4 Cu1 N1 115.41(11) . . ?
N3 Cu1 N1 133.60(10) . . ?
N8 Cu2 N7 83.79(11) . . ?
N8 Cu2 N6 146.99(10) . . ?
N7 Cu2 N6 107.15(11) . . ?
N8 Cu2 N5 112.44(11) . . ?
N7 Cu2 N5 132.31(11) . . ?
N6 Cu2 N5 83.57(12) . . ?
O1 Cl1 O2 110.1(2) . . ?
O1 Cl1 O3 109.28(19) . . ?
O2 Cl1 O3 111.03(18) . . ?
O1 Cl1 O4 110.4(2) . . ?
O2 Cl1 O4 107.72(19) . . ?
O3 Cl1 O4 108.22(18) . . ?
O8 Cl2 O5 110.1(2) . . ?
O8 Cl2 O7 109.6(2) . . ?
O5 Cl2 O7 110.37(19) . . ?
O8 Cl2 O6 108.9(2) . . ?
O5 Cl2 O6 108.69(17) . . ?
O7 Cl2 O6 109.17(18) . . ?
O11 Cl3 O12 107.9(2) . . ?
O11 Cl3 O10 108.6(2) . . ?
O12 Cl3 O10 111.1(2) . . ?
O11 Cl3 O9 109.2(2) . . ?
O12 Cl3 O9 110.15(17) . . ?
O10 Cl3 O9 109.86(18) . . ?
O16 Cl4 O13 108.99(18) . . ?
O16 Cl4 O14 109.16(19) . . ?
O13 Cl4 O14 109.87(17) . . ?
O16 Cl4 O15 109.63(18) . . ?
O13 Cl4 O15 109.55(18) . . ?
O14 Cl4 O15 109.62(16) . . ?
C2 N1 C6 119.6(2) . . ?
C2 N1 Cu1 128.71(18) . . ?
C6 N1 Cu1 110.95(18) . . ?
C7 N2 C11 120.9(2) . . ?
C7 N2 Cu1 113.98(19) . . ?
C11 N2 Cu1 124.78(19) . . ?
C18 N3 C14 119.3(2) . . ?
C18 N3 Cu1 113.09(18) . . ?
C14 N3 Cu1 127.64(18) . . ?
C23 N4 C19 119.5(2) . . ?
C23 N4 Cu1 127.3(2) . . ?
C19 N4 Cu1 112.46(18) . . ?
C26 N5 C30 120.6(2) . . ?
C26 N5 Cu2 126.5(2) . . ?
C30 N5 Cu2 112.07(19) . . ?
C35 N6 C31 120.0(3) . . ?
C35 N6 Cu2 127.2(2) . . ?
C31 N6 Cu2 112.26(19) . . ?
C42 N7 C38 120.9(2) . . ?
C42 N7 Cu2 112.85(18) . . ?
C38 N7 Cu2 126.2(2) . . ?
C47 N8 C43 119.8(2) . . ?
C47 N8 Cu2 127.0(2) . . ?
C43 N8 Cu2 112.16(17) . . ?
C2 C1 H1A 109.5 . . ?
C2 C1 H1B 109.5 . . ?
H1A C1 H1B 109.5 . . ?
C2 C1 H1C 109.5 . . ?
H1A C1 H1C 109.5 . . ?
H1B C1 H1C 109.5 . . ?
N1 C2 C3 120.6(3) . . ?
N1 C2 C1 119.2(3) . . ?
C3 C2 C1 120.2(3) . . ?
C4 C3 C2 119.4(3) . . ?
C4 C3 H3 120.3 . . ?
C2 C3 H3 120.3 . . ?
C3 C4 C5 119.9(3) . . ?
C3 C4 H4 120.0 . . ?
C5 C4 H4 120.0 . . ?
C4 C5 C6 118.9(3) . . ?
C4 C5 H5 120.5 . . ?
C6 C5 H5 120.5 . . ?
N1 C6 C5 121.5(3) . . ?
N1 C6 C7 115.5(2) . . ?
C5 C6 C7 123.0(3) . . ?
N2 C7 C8 121.4(3) . . ?
N2 C7 C6 115.4(2) . . ?
C8 C7 C6 123.2(3) . . ?
C7 C8 C9 118.2(3) . . ?
C7 C8 H8 120.9 . . ?
C9 C8 H8 120.9 . . ?
C10 C9 C8 120.0(3) . . ?
C10 C9 H9 120.0 . . ?
C8 C9 H9 120.0 . . ?
C9 C10 C11 120.1(3) . . ?
C9 C10 H10 119.9 . . ?
C11 C10 H10 119.9 . . ?
N2 C11 C10 119.4(3) . . ?
N2 C11 C12 119.2(2) . . ?
C10 C11 C12 121.4(3) . . ?
C11 C12 H12A 109.5 . . ?
C11 C12 H12B 109.5 . . ?
H12A C12 H12B 109.5 . . ?
C11 C12 H12C 109.5 . . ?
H12A C12 H12C 109.5 . . ?
H12B C12 H12C 109.5 . . ?
C14 C13 H13A 109.5 . . ?
C14 C13 H13B 109.5 . . ?
H13A C13 H13B 109.5 . . ?
C14 C13 H13C 109.5 . . ?
H13A C13 H13C 109.5 . . ?
H13B C13 H13C 109.5 . . ?
N3 C14 C15 120.4(2) . . ?
N3 C14 C13 119.2(2) . . ?
C15 C14 C13 120.3(3) . . ?
C16 C15 C14 120.2(3) . . ?
C16 C15 H15 119.9 . . ?
C14 C15 H15 119.9 . . ?
C15 C16 C17 119.3(3) . . ?
C15 C16 H16 120.3 . . ?
C17 C16 H16 120.3 . . ?
C18 C17 C16 118.8(3) . . ?
C18 C17 H17 120.6 . . ?
C16 C17 H17 120.6 . . ?
N3 C18 C17 121.9(3) . . ?
N3 C18 C19 114.9(2) . . ?
C17 C18 C19 123.2(2) . . ?
N4 C19 C20 121.9(3) . . ?
N4 C19 C18 116.0(2) . . ?
C20 C19 C18 122.1(3) . . ?
C21 C20 C19 119.0(3) . . ?
C21 C20 H20 120.5 . . ?
C19 C20 H20 120.5 . . ?
C22 C21 C20 119.1(3) . . ?
C22 C21 H21 120.4 . . ?
C20 C21 H21 120.4 . . ?
C21 C22 C23 120.8(3) . . ?
C21 C22 H22 119.6 . . ?
C23 C22 H22 119.6 . . ?
N4 C23 C22 119.7(3) . . ?
N4 C23 C24 120.3(3) . . ?
C22 C23 C24 119.9(3) . . ?
C23 C24 H24A 109.5 . . ?
C23 C24 H24B 109.5 . . ?
H24A C24 H24B 109.5 . . ?
C23 C24 H24C 109.5 . . ?
H24A C24 H24C 109.5 . . ?
H24B C24 H24C 109.5 . . ?
C26 C25 H25A 109.5 . . ?
C26 C25 H25B 109.5 . . ?
H25A C25 H25B 109.5 . . ?
C26 C25 H25C 109.5 . . ?
H25A C25 H25C 109.5 . . ?
H25B C25 H25C 109.5 . . ?
N5 C26 C27 119.8(3) . . ?
N5 C26 C25 119.2(3) . . ?
C27 C26 C25 120.9(3) . . ?
C28 C27 C26 119.9(3) . . ?
C28 C27 H27 120.0 . . ?
C26 C27 H27 120.0 . . ?
C27 C28 C29 119.9(3) . . ?
C27 C28 H28 120.0 . . ?
C29 C28 H28 120.0 . . ?
C28 C29 C30 118.4(3) . . ?
C28 C29 H29 120.8 . . ?
C30 C29 H29 120.8 . . ?
N5 C30 C29 121.3(3) . . ?
N5 C30 C31 115.6(2) . . ?
C29 C30 C31 123.0(3) . . ?
N6 C31 C32 121.0(3) . . ?
N6 C31 C30 115.4(3) . . ?
C32 C31 C30 123.6(3) . . ?
C33 C32 C31 119.0(3) . . ?
C33 C32 H32 120.5 . . ?
C31 C32 H32 120.5 . . ?
C34 C33 C32 119.9(3) . . ?
C34 C33 H33 120.0 . . ?
C32 C33 H33 120.0 . . ?
C33 C34 C35 119.8(3) . . ?
C33 C34 H34 120.1 . . ?
C35 C34 H34 120.1 . . ?
N6 C35 C34 120.2(3) . . ?
N6 C35 C36 119.3(3) . . ?
C34 C35 C36 120.5(3) . . ?
C35 C36 H36A 109.5 . . ?
C35 C36 H36B 109.5 . . ?
H36A C36 H36B 109.5 . . ?
C35 C36 H36C 109.5 . . ?
H36A C36 H36C 109.5 . . ?
H36B C36 H36C 109.5 . . ?
C38 C37 H37A 109.5 . . ?
C38 C37 H37B 109.5 . . ?
H37A C37 H37B 109.5 . . ?
C38 C37 H37C 109.5 . . ?
H37A C37 H37C 109.5 . . ?
H37B C37 H37C 109.5 . . ?
N7 C38 C39 119.6(3) . . ?
N7 C38 C37 119.2(3) . . ?
C39 C38 C37 121.2(3) . . ?
C40 C39 C38 120.0(3) . . ?
C40 C39 H39 120.0 . . ?
C38 C39 H39 120.0 . . ?
C39 C40 C41 120.3(3) . . ?
C39 C40 H40 119.8 . . ?
C41 C40 H40 119.8 . . ?
C40 C41 C42 118.3(3) . . ?
C40 C41 H41 120.8 . . ?
C42 C41 H41 120.8 . . ?
N7 C42 C41 120.7(3) . . ?
N7 C42 C43 115.0(2) . . ?
C41 C42 C43 124.4(3) . . ?
N8 C43 C44 121.8(3) . . ?
N8 C43 C42 115.5(2) . . ?
C44 C43 C42 122.6(3) . . ?
C45 C44 C43 118.3(3) . . ?
C45 C44 H44 120.8 . . ?
C43 C44 H44 120.8 . . ?
C44 C45 C46 120.2(3) . . ?
C44 C45 H45 119.9 . . ?
C46 C45 H45 119.9 . . ?
C45 C46 C47 120.4(3) . . ?
C45 C46 H46 119.8 . . ?
C47 C46 H46 119.8 . . ?
N8 C47 C46 119.4(3) . . ?
N8 C47 C48 119.8(3) . . ?
C46 C47 C48 120.7(3) . . ?
C47 C48 H48A 109.5 . . ?
C47 C48 H48B 109.5 . . ?
H48A C48 H48B 109.5 . . ?
C47 C48 H48C 109.5 . . ?
H48A C48 H48C 109.5 . . ?
H48B C48 H48C 109.5 . . ?

loop_
_geom_bond_atom_site_label_1
_geom_bond_atom_site_label_2
_geom_bond_distance
_geom_bond_site_symmetry_2
_geom_bond_publ_flag
Cu1 N2 1.955(3) . ?
Cu1 N4 1.989(3) . ?
Cu1 N3 2.001(3) . ?
Cu1 N1 2.019(3) . ?
Cu2 N8 1.972(3) . ?
Cu2 N7 1.978(3) . ?
Cu2 N6 1.981(3) . ?
Cu2 N5 2.003(3) . ?
Cl1 O1 1.409(3) . ?
Cl1 O2 1.417(3) . ?
Cl1 O3 1.425(3) . ?
Cl1 O4 1.427(3) . ?
Cl2 O8 1.402(3) . ?
Cl2 O5 1.414(2) . ?
Cl2 O7 1.419(3) . ?
Cl2 O6 1.448(3) . ?
Cl3 O11 1.414(3) . ?
Cl3 O12 1.420(3) . ?
Cl3 O10 1.427(3) . ?
Cl3 O9 1.431(3) . ?
Cl4 O16 1.425(3) . ?
Cl4 O13 1.426(3) . ?
Cl4 O14 1.431(3) . ?
Cl4 O15 1.435(3) . ?
N1 C2 1.346(4) . ?
N1 C6 1.361(3) . ?
N2 C7 1.341(4) . ?
N2 C11 1.362(4) . ?
N3 C18 1.350(3) . ?
N3 C14 1.352(4) . ?
N4 C23 1.351(4) . ?
N4 C19 1.356(4) . ?
N5 C26 1.345(4) . ?
N5 C30 1.348(4) . ?
N6 C35 1.350(4) . ?
N6 C31 1.357(4) . ?
N7 C42 1.352(4) . ?
N7 C38 1.354(4) . ?
N8 C47 1.350(3) . ?
N8 C43 1.361(3) . ?
C1 C2 1.495(4) . ?
C1 H1A 0.9800 . ?
C1 H1B 0.9800 . ?
C1 H1C 0.9800 . ?
C2 C3 1.398(4) . ?
C3 C4 1.374(5) . ?
C3 H3 0.9500 . ?
C4 C5 1.376(5) . ?
C4 H4 0.9500 . ?
C5 C6 1.382(4) . ?
C5 H5 0.9500 . ?
C6 C7 1.480(4) . ?
C7 C8 1.386(4) . ?
C8 C9 1.387(5) . ?
C8 H8 0.9500 . ?
C9 C10 1.374(5) . ?
C9 H9 0.9500 . ?
C10 C11 1.381(4) . ?
C10 H10 0.9500 . ?
C11 C12 1.492(4) . ?
C12 H12A 0.9800 . ?
C12 H12B 0.9800 . ?
C12 H12C 0.9800 . ?
C13 C14 1.496(4) . ?
C13 H13A 0.9800 . ?
C13 H13B 0.9800 . ?
C13 H13C 0.9800 . ?
C14 C15 1.391(4) . ?
C15 C16 1.364(4) . ?
C15 H15 0.9500 . ?
C16 C17 1.385(5) . ?
C16 H16 0.9500 . ?
C17 C18 1.381(4) . ?
C17 H17 0.9500 . ?
C18 C19 1.482(4) . ?
C19 C20 1.382(4) . ?
C20 C21 1.381(5) . ?
C20 H20 0.9500 . ?
C21 C22 1.363(5) . ?
C21 H21 0.9500 . ?
C22 C23 1.401(4) . ?
C22 H22 0.9500 . ?
C23 C24 1.490(5) . ?
C24 H24A 0.9800 . ?
C24 H24B 0.9800 . ?
C24 H24C 0.9800 . ?
C25 C26 1.491(4) . ?
C25 H25A 0.9800 . ?
C25 H25B 0.9800 . ?
C25 H25C 0.9800 . ?
C26 C27 1.395(4) . ?
C27 C28 1.371(5) . ?
C27 H27 0.9500 . ?
C28 C29 1.379(5) . ?
C28 H28 0.9500 . ?
C29 C30 1.391(4) . ?
C29 H29 0.9500 . ?
C30 C31 1.479(4) . ?
C31 C32 1.384(4) . ?
C32 C33 1.373(5) . ?
C32 H32 0.9500 . ?
C33 C34 1.368(5) . ?
C33 H33 0.9500 . ?
C34 C35 1.390(4) . ?
C34 H34 0.9500 . ?
C35 C36 1.493(4) . ?
C36 H36A 0.9800 . ?
C36 H36B 0.9800 . ?
C36 H36C 0.9800 . ?
C37 C38 1.493(5) . ?
C37 H37A 0.9800 . ?
C37 H37B 0.9800 . ?
C37 H37C 0.9800 . ?
C38 C39 1.384(4) . ?
C39 C40 1.364(5) . ?
C39 H39 0.9500 . ?
C40 C41 1.386(5) . ?
C40 H40 0.9500 . ?
C41 C42 1.386(4) . ?
C41 H41 0.9500 . ?
C42 C43 1.478(4) . ?
C43 C44 1.392(4) . ?
C44 C45 1.366(5) . ?
C44 H44 0.9500 . ?
C45 C46 1.369(5) . ?
C45 H45 0.9500 . ?
C46 C47 1.402(4) . ?
C46 H46 0.9500 . ?
C47 C48 1.486(4) . ?
C48 H48A 0.9800 . ?
C48 H48B 0.9800 . ?
C48 H48C 0.9800 . ?

loop_
_geom_torsion_atom_site_label_1
_geom_torsion_atom_site_label_2
_geom_torsion_atom_site_label_3
_geom_torsion_atom_site_label_4
_geom_torsion
_geom_torsion_site_symmetry_1
_geom_torsion_site_symmetry_2
_geom_torsion_site_symmetry_3
_geom_torsion_site_symmetry_4
_geom_torsion_publ_flag
N2 Cu1 N1 C2 174.5(2) . . . . ?
N4 Cu1 N1 C2 -34.2(3) . . . . ?
N3 Cu1 N1 C2 71.4(3) . . . . ?
N2 Cu1 N1 C6 4.75(17) . . . . ?
N4 Cu1 N1 C6 155.99(17) . . . . ?
N3 Cu1 N1 C6 -98.4(2) . . . . ?
N4 Cu1 N2 C7 -128.0(2) . . . . ?
N3 Cu1 N2 C7 133.21(19) . . . . ?
N1 Cu1 N2 C7 -0.18(18) . . . . ?
N4 Cu1 N2 C11 44.9(3) . . . . ?
N3 Cu1 N2 C11 -53.9(2) . . . . ?
N1 Cu1 N2 C11 172.7(2) . . . . ?
N2 Cu1 N3 C18 142.53(18) . . . . ?
N4 Cu1 N3 C18 -4.25(17) . . . . ?
N1 Cu1 N3 C18 -123.04(18) . . . . ?
N2 Cu1 N3 C14 -37.5(2) . . . . ?
N4 Cu1 N3 C14 175.7(2) . . . . ?
N1 Cu1 N3 C14 56.9(3) . . . . ?
N2 Cu1 N4 C23 71.2(3) . . . . ?
N3 Cu1 N4 C23 176.1(2) . . . . ?
N1 Cu1 N4 C23 -48.5(3) . . . . ?
N2 Cu1 N4 C19 -98.9(2) . . . . ?
N3 Cu1 N4 C19 6.09(18) . . . . ?
N1 Cu1 N4 C19 141.45(18) . . . . ?
N8 Cu2 N5 C26 40.8(2) . . . . ?
N7 Cu2 N5 C26 -61.8(3) . . . . ?
N6 Cu2 N5 C26 -169.1(2) . . . . ?
N8 Cu2 N5 C30 -149.34(17) . . . . ?
N7 Cu2 N5 C30 108.1(2) . . . . ?
N6 Cu2 N5 C30 0.71(18) . . . . ?
N8 Cu2 N6 C35 -56.1(3) . . . . ?
N7 Cu2 N6 C35 49.4(3) . . . . ?
N5 Cu2 N6 C35 -178.2(2) . . . . ?
N8 Cu2 N6 C31 115.4(2) . . . . ?
N7 Cu2 N6 C31 -139.11(19) . . . . ?
N5 Cu2 N6 C31 -6.73(19) . . . . ?
N8 Cu2 N7 C42 5.07(17) . . . . ?
N6 Cu2 N7 C42 -143.06(18) . . . . ?
N5 Cu2 N7 C42 119.91(19) . . . . ?
N8 Cu2 N7 C38 -172.3(2) . . . . ?
N6 Cu2 N7 C38 39.6(2) . . . . ?
N5 Cu2 N7 C38 -57.4(3) . . . . ?
N7 Cu2 N8 C47 -176.0(2) . . . . ?
N6 Cu2 N8 C47 -63.9(3) . . . . ?
N5 Cu2 N8 C47 50.5(2) . . . . ?
N7 Cu2 N8 C43 -7.64(17) . . . . ?
N6 Cu2 N8 C43 104.5(2) . . . . ?
N5 Cu2 N8 C43 -141.08(17) . . . . ?
C6 N1 C2 C3 -2.4(4) . . . . ?
Cu1 N1 C2 C3 -171.4(2) . . . . ?
C6 N1 C2 C1 175.3(2) . . . . ?
Cu1 N1 C2 C1 6.2(4) . . . . ?
N1 C2 C3 C4 3.4(4) . . . . ?
C1 C2 C3 C4 -174.2(3) . . . . ?
C2 C3 C4 C5 -1.8(5) . . . . ?
C3 C4 C5 C6 -0.8(5) . . . . ?
C2 N1 C6 C5 -0.3(4) . . . . ?
Cu1 N1 C6 C5 170.6(2) . . . . ?
C2 N1 C6 C7 -179.0(2) . . . . ?
Cu1 N1 C6 C7 -8.2(3) . . . . ?
C4 C5 C6 N1 1.9(4) . . . . ?
C4 C5 C6 C7 -179.4(3) . . . . ?
C11 N2 C7 C8 2.0(4) . . . . ?
Cu1 N2 C7 C8 175.2(2) . . . . ?
C11 N2 C7 C6 -177.4(2) . . . . ?
Cu1 N2 C7 C6 -4.2(3) . . . . ?
N1 C6 C7 N2 8.5(3) . . . . ?
C5 C6 C7 N2 -170.3(3) . . . . ?
N1 C6 C7 C8 -170.9(2) . . . . ?
C5 C6 C7 C8 10.3(4) . . . . ?
N2 C7 C8 C9 0.0(4) . . . . ?
C6 C7 C8 C9 179.3(3) . . . . ?
C7 C8 C9 C10 -1.0(5) . . . . ?
C8 C9 C10 C11 0.2(5) . . . . ?
C7 N2 C11 C10 -2.8(4) . . . . ?
Cu1 N2 C11 C10 -175.3(2) . . . . ?
C7 N2 C11 C12 177.0(3) . . . . ?
Cu1 N2 C11 C12 4.5(4) . . . . ?
C9 C10 C11 N2 1.7(4) . . . . ?
C9 C10 C11 C12 -178.1(3) . . . . ?
C18 N3 C14 C15 -4.2(4) . . . . ?
Cu1 N3 C14 C15 175.8(2) . . . . ?
C18 N3 C14 C13 175.7(2) . . . . ?
Cu1 N3 C14 C13 -4.3(4) . . . . ?
N3 C14 C15 C16 2.6(4) . . . . ?
C13 C14 C15 C16 -177.2(3) . . . . ?
C14 C15 C16 C17 0.6(5) . . . . ?
C15 C16 C17 C18 -2.2(4) . . . . ?
C14 N3 C18 C17 2.6(4) . . . . ?
Cu1 N3 C18 C17 -177.4(2) . . . . ?
C14 N3 C18 C19 -178.2(2) . . . . ?
Cu1 N3 C18 C19 1.7(3) . . . . ?
C16 C17 C18 N3 0.6(4) . . . . ?
C16 C17 C18 C19 -178.5(3) . . . . ?
C23 N4 C19 C20 2.4(4) . . . . ?
Cu1 N4 C19 C20 173.3(2) . . . . ?
C23 N4 C19 C18 -177.8(2) . . . . ?
Cu1 N4 C19 C18 -6.9(3) . . . . ?
N3 C18 C19 N4 3.5(3) . . . . ?
C17 C18 C19 N4 -177.4(2) . . . . ?
N3 C18 C19 C20 -176.7(2) . . . . ?
C17 C18 C19 C20 2.5(4) . . . . ?
N4 C19 C20 C21 -2.0(4) . . . . ?
C18 C19 C20 C21 178.1(3) . . . . ?
C19 C20 C21 C22 0.3(4) . . . . ?
C20 C21 C22 C23 1.1(5) . . . . ?
C19 N4 C23 C22 -1.0(4) . . . . ?
Cu1 N4 C23 C22 -170.4(2) . . . . ?
C19 N4 C23 C24 178.6(3) . . . . ?
Cu1 N4 C23 C24 9.1(4) . . . . ?
C21 C22 C23 N4 -0.8(4) . . . . ?
C21 C22 C23 C24 179.7(3) . . . . ?
C30 N5 C26 C27 1.6(4) . . . . ?
Cu2 N5 C26 C27 170.6(2) . . . . ?
C30 N5 C26 C25 -176.8(2) . . . . ?
Cu2 N5 C26 C25 -7.7(4) . . . . ?
N5 C26 C27 C28 -1.5(4) . . . . ?
C25 C26 C27 C28 176.9(3) . . . . ?
C26 C27 C28 C29 0.5(5) . . . . ?
C27 C28 C29 C30 0.4(4) . . . . ?
C26 N5 C30 C29 -0.7(4) . . . . ?
Cu2 N5 C30 C29 -171.2(2) . . . . ?
C26 N5 C30 C31 175.6(2) . . . . ?
Cu2 N5 C30 C31 5.1(3) . . . . ?
C28 C29 C30 N5 -0.3(4) . . . . ?
C28 C29 C30 C31 -176.3(3) . . . . ?
C35 N6 C31 C32 1.7(4) . . . . ?
Cu2 N6 C31 C32 -170.4(2) . . . . ?
C35 N6 C31 C30 -176.6(2) . . . . ?
Cu2 N6 C31 C30 11.2(3) . . . . ?
N5 C30 C31 N6 -11.1(3) . . . . ?
C29 C30 C31 N6 165.1(3) . . . . ?
N5 C30 C31 C32 170.6(3) . . . . ?
C29 C30 C31 C32 -13.2(4) . . . . ?
N6 C31 C32 C33 -2.4(5) . . . . ?
C30 C31 C32 C33 175.8(3) . . . . ?
C31 C32 C33 C34 0.4(5) . . . . ?
C32 C33 C34 C35 2.2(5) . . . . ?
C31 N6 C35 C34 0.9(4) . . . . ?
Cu2 N6 C35 C34 171.7(2) . . . . ?
C31 N6 C35 C36 -178.3(3) . . . . ?
Cu2 N6 C35 C36 -7.4(4) . . . . ?
C33 C34 C35 N6 -2.8(5) . . . . ?
C33 C34 C35 C36 176.3(3) . . . . ?
C42 N7 C38 C39 6.0(4) . . . . ?
Cu2 N7 C38 C39 -176.8(2) . . . . ?
C42 N7 C38 C37 -173.7(3) . . . . ?
Cu2 N7 C38 C37 3.5(4) . . . . ?
N7 C38 C39 C40 -3.2(5) . . . . ?
C37 C38 C39 C40 176.5(3) . . . . ?
C38 C39 C40 C41 -1.6(5) . . . . ?
C39 C40 C41 C42 3.6(5) . . . . ?
C38 N7 C42 C41 -4.0(4) . . . . ?
Cu2 N7 C42 C41 178.47(19) . . . . ?
C38 N7 C42 C43 175.8(2) . . . . ?
Cu2 N7 C42 C43 -1.7(3) . . . . ?
C40 C41 C42 N7 -0.8(4) . . . . ?
C40 C41 C42 C43 179.4(3) . . . . ?
C47 N8 C43 C44 -0.2(4) . . . . ?
Cu2 N8 C43 C44 -169.5(2) . . . . ?
C47 N8 C43 C42 178.1(2) . . . . ?
Cu2 N8 C43 C42 8.8(3) . . . . ?
N7 C42 C43 N8 -4.8(3) . . . . ?
C41 C42 C43 N8 175.0(2) . . . . ?
N7 C42 C43 C44 173.5(2) . . . . ?
C41 C42 C43 C44 -6.7(4) . . . . ?
N8 C43 C44 C45 -0.3(4) . . . . ?
C42 C43 C44 C45 -178.5(3) . . . . ?
C43 C44 C45 C46 0.1(4) . . . . ?
C44 C45 C46 C47 0.7(4) . . . . ?
C43 N8 C47 C46 1.0(4) . . . . ?
Cu2 N8 C47 C46 168.58(19) . . . . ?
C43 N8 C47 C48 -178.8(2) . . . . ?
Cu2 N8 C47 C48 -11.2(4) . . . . ?
C45 C46 C47 N8 -1.2(4) . . . . ?
C45 C46 C47 C48 178.6(3) . . . . ?
